data_2234446
loop_
_publ_author_name
'Hu, Yun-Xia'
'Zhou, Yan'
'Wang, Fang-Ming'
'Zhang, Wen-Wei'

_publ_section_title
;
 <i>catena</i>-Poly[[[triaquacobalt(II)]-\m-10-methylphenothiazine-3,7-dicarboxylato]
 monohydrate]
;
_journal_coeditor_code WM2597
_journal_issue 4
_journal_name_full 'Acta Crystallographica Section E'
_journal_page_first m402
_journal_page_last m403
_journal_paper_doi 10.1107/S1600536812009580
_journal_volume 68
_journal_year 2012
_chemical_formula_iupac '[Co (C15 H9 N O4 S) (H2 O)3], H2 O'
_chemical_formula_moiety 'C15 H15 Co N O7 S, H2 O'
_chemical_formula_sum 'C15 H17 Co N O8 S'
_chemical_formula_weight 430.30
_chemical_name_systematic
;
<i>catena</i>-Poly[[[triaquacobalt(II)]-\m-10-methylphenothiazine-
3,7-dicarboxylato] monohydrate]
;
_space_group_IT_number 61
_symmetry_cell_setting orthorhombic
_symmetry_space_group_name_Hall '-P 2ac 2ab'
_symmetry_space_group_name_H-M 'P b c a'
_atom_sites_solution_hydrogens geom
_atom_sites_solution_primary direct
_atom_sites_solution_secondary difmap
_audit_creation_method SHELXL-97
_cell_angle_alpha 90.00
_cell_angle_beta 90.00
_cell_angle_gamma 90.00
_cell_formula_units_Z 8
_cell_length_a 15.3105(8)
_cell_length_b 7.2983(4)
_cell_length_c 29.5679(15)
_cell_measurement_reflns_used 8389
_cell_measurement_temperature 291(2)
_cell_measurement_theta_max 28.09
_cell_measurement_theta_min 2.66
_cell_volume 3303.9(3)
_computing_cell_refinement 'SAINT (Bruker, 2000)'
_computing_data_collection 'SMART (Bruker, 2000)'
_computing_data_reduction 'SAINT (Bruker, 2000)'
_computing_molecular_graphics 'SHELXTL (Sheldrick, 2008) and DIAMOND (Brandenburg, 2006)'
_computing_publication_material 'SHELXTL (Sheldrick, 2008)'
_computing_structure_refinement 'SHELXTL (Sheldrick, 2008)'
_computing_structure_solution 'SHELXTL (Sheldrick, 2008)'
_diffrn_ambient_temperature 291(2)
_diffrn_measured_fraction_theta_full 1.000
_diffrn_measured_fraction_theta_max 1.000
_diffrn_measurement_device_type 'Bruker SMART CCD'
_diffrn_measurement_method '\f and \w'
_diffrn_radiation_monochromator graphite
_diffrn_radiation_source 'sealed tube'
_diffrn_radiation_type MoK\a
_diffrn_radiation_wavelength 0.71073
_diffrn_reflns_av_R_equivalents 0.0493
_diffrn_reflns_av_sigmaI/netI 0.0359
_diffrn_reflns_limit_h_max 18
_diffrn_reflns_limit_h_min -18
_diffrn_reflns_limit_k_max 9
_diffrn_reflns_limit_k_min -8
_diffrn_reflns_limit_l_max 25
_diffrn_reflns_limit_l_min -36
_diffrn_reflns_number 16812
_diffrn_reflns_theta_full 26.00
_diffrn_reflns_theta_max 26.00
_diffrn_reflns_theta_min 1.91
_diffrn_standards_number 0
_exptl_absorpt_coefficient_mu 1.212
_exptl_absorpt_correction_T_max 0.759
_exptl_absorpt_correction_T_min 0.703
_exptl_absorpt_correction_type multi-scan
_exptl_absorpt_process_details '(<i>SADABS</i>; Bruker, 2000)'
_exptl_crystal_colour 'dark blue'
_exptl_crystal_density_diffrn 1.730
_exptl_crystal_density_method 'not measured'
_exptl_crystal_description block
_exptl_crystal_F_000 1768
_exptl_crystal_size_max 0.30
_exptl_crystal_size_mid 0.26
_exptl_crystal_size_min 0.24
_refine_diff_density_max 0.624
_refine_diff_density_min -0.522
_refine_ls_extinction_method none
_refine_ls_goodness_of_fit_ref 1.081
_refine_ls_hydrogen_treatment constr
_refine_ls_matrix_type full
_refine_ls_number_parameters 236
_refine_ls_number_reflns 3236
_refine_ls_number_restraints 0
_refine_ls_restrained_S_all 1.081
_refine_ls_R_factor_all 0.0531
_refine_ls_R_factor_gt 0.0428
_refine_ls_shift/su_max 0.000
_refine_ls_shift/su_mean 0.000
_refine_ls_structure_factor_coef Fsqd
_refine_ls_weighting_details 'calc w=1/[\s^2^(Fo^2^)+(0.0596P)^2^+0.0000P] where P=(Fo^2^+2Fc^2^)/3'
_refine_ls_weighting_scheme calc
_refine_ls_wR_factor_gt 0.1009
_refine_ls_wR_factor_ref 0.1035
_reflns_number_gt 2650
_reflns_number_total 3236
_reflns_threshold_expression I>2sigma(I)
_cod_data_source_file wm2597.cif
_cod_data_source_block I
_cod_database_code 2234446
_cod_database_fobs_code 2234446

loop_
_symmetry_equiv_pos_as_xyz
'x, y, z'
'-x+1/2, -y, z+1/2'
'-x, y+1/2, -z+1/2'
'x+1/2, -y+1/2, -z'
'-x, -y, -z'
'x-1/2, y, -z-1/2'
'x, -y-1/2, z-1/2'
'-x-1/2, y-1/2, z'

loop_
_atom_site_type_symbol
_atom_site_label
_atom_site_fract_x
_atom_site_fract_y
_atom_site_fract_z
_atom_site_U_iso_or_equiv
_atom_site_adp_type
_atom_site_calc_flag
_atom_site_refinement_flags
_atom_site_occupancy
_atom_site_symmetry_multiplicity
C C1 0.64689(18) 0.1531(4) 0.11609(9) 0.0251(6) Uani d . 1 1
C C2 0.69797(18) 0.0972(4) 0.15690(8) 0.0226(6) Uani d . 1 1
C C3 0.65262(17) 0.0449(4) 0.19532(9) 0.0231(6) Uani d . 1 1
H H3A 0.5899 0.0458 0.1951 0.028 Uiso d R 1 1
C C4 0.69635(17) -0.0086(4) 0.23421(8) 0.0208(5) Uani d . 1 1
C C5 0.78763(17) -0.0105(4) 0.23556(8) 0.0186(5) Uani d . 1 1
C C6 0.83264(19) 0.0454(4) 0.19657(9) 0.0250(6) Uani d . 1 1
H H6A 0.8953 0.0471 0.1969 0.030 Uiso d R 1 1
C C7 0.78842(19) 0.0987(4) 0.15843(9) 0.0256(6) Uani d . 1 1
H H7A 0.8207 0.1367 0.1323 0.031 Uiso d R 1 1
C C8 0.79744(17) -0.0200(4) 0.31735(8) 0.0193(5) Uani d . 1 1
C C9 0.70693(17) -0.0173(4) 0.32467(8) 0.0197(5) Uani d . 1 1
C C10 0.67305(17) 0.0274(4) 0.36651(9) 0.0211(5) Uani d . 1 1
H H10A 0.6109 0.0300 0.3708 0.025 Uiso d R 1 1
C C11 0.72820(17) 0.0696(3) 0.40252(8) 0.0210(5) Uani d . 1 1
C C12 0.69238(17) 0.1164(4) 0.44740(8) 0.0208(5) Uani d . 1 1
C C13 0.81794(18) 0.0699(4) 0.39510(9) 0.0234(6) Uani d . 1 1
H H13A 0.8563 0.1008 0.4196 0.028 Uiso d R 1 1
C C14 0.85212(17) 0.0271(4) 0.35350(9) 0.0230(6) Uani d . 1 1
H H14A 0.9142 0.0295 0.3491 0.028 Uiso d R 1 1
C C15 0.92396(18) -0.1018(4) 0.27125(10) 0.0302(6) Uani d . 1 1
H H15A 0.9461 -0.1404 0.3001 0.045 Uiso d R 1 1
H H15B 0.9348 -0.1955 0.2492 0.045 Uiso d R 1 1
H H15C 0.9527 0.0093 0.2622 0.045 Uiso d R 1 1
Co Co1 0.63098(2) 0.19466(5) 0.523713(12) 0.02238(13) Uani d . 1 1
N N1 0.83090(14) -0.0684(3) 0.27475(7) 0.0212(5) Uani d . 1 1
O O1 0.74252(13) 0.1653(3) 0.47923(6) 0.0267(4) Uani d . 1 1
O O2 0.61043(12) 0.1094(3) 0.45464(6) 0.0266(4) Uani d . 1 1
O O3 0.56576(13) 0.1431(3) 0.11768(7) 0.0363(5) Uani d . 1 1
O O4 0.68927(13) 0.2090(3) 0.08152(6) 0.0285(5) Uani d . 1 1
O O5 0.64958(14) -0.0747(3) 0.54390(8) 0.0359(5) Uani d . 1 1
H H5X 0.6117 -0.1448 0.5558 0.043 Uiso d R 1 1
H H5Y 0.7035 -0.1014 0.5420 0.043 Uiso d R 1 1
O O6 0.61132(15) 0.4686(3) 0.50278(7) 0.0356(5) Uani d . 1 1
H H6X 0.6603 0.5165 0.4962 0.043 Uiso d R 1 1
H H6Y 0.5731 0.5414 0.5134 0.043 Uiso d R 1 1
O O7 0.50146(14) 0.1985(3) 0.54566(7) 0.0333(5) Uani d . 1 1
H H7X 0.4691 0.1071 0.5516 0.040 Uiso d R 1 1
H H7Y 0.4990 0.2478 0.5717 0.040 Uiso d R 1 1
O O8 0.53016(16) 0.7045(4) 0.58142(10) 0.0592(8) Uani d . 1 1
H H8X 0.5528 0.6002 0.5865 0.071 Uiso d R 1 1
H H8Y 0.4840 0.7002 0.5655 0.071 Uiso d R 1 1
S S1 0.63643(4) -0.08955(10) 0.28101(2) 0.02552(18) Uani d . 1 1

loop_
_atom_site_aniso_label
_atom_site_aniso_U_11
_atom_site_aniso_U_22
_atom_site_aniso_U_33
_atom_site_aniso_U_12
_atom_site_aniso_U_13
_atom_site_aniso_U_23
C1 0.0279(14) 0.0268(15) 0.0205(13) -0.0044(11) -0.0003(11) 0.0048(11)
C2 0.0303(14) 0.0213(13) 0.0163(13) 0.0022(11) 0.0007(10) 0.0014(10)
C3 0.0219(13) 0.0276(14) 0.0199(14) -0.0005(10) -0.0005(10) 0.0009(10)
C4 0.0221(13) 0.0243(14) 0.0158(12) -0.0015(10) 0.0014(9) 0.0006(10)
C5 0.0233(13) 0.0200(13) 0.0126(12) 0.0005(10) -0.0016(9) -0.0027(10)
C6 0.0250(13) 0.0341(15) 0.0160(14) -0.0021(11) 0.0010(10) -0.0019(11)
C7 0.0288(14) 0.0294(15) 0.0186(13) -0.0013(12) 0.0050(10) 0.0015(11)
C8 0.0237(13) 0.0192(13) 0.0151(12) 0.0016(10) 0.0011(10) 0.0031(9)
C9 0.0229(13) 0.0180(13) 0.0182(12) -0.0023(10) -0.0015(10) 0.0019(9)
C10 0.0206(12) 0.0253(14) 0.0176(13) 0.0011(11) 0.0017(10) -0.0001(10)
C11 0.0261(14) 0.0212(14) 0.0156(12) -0.0004(10) 0.0016(10) 0.0009(10)
C12 0.0271(13) 0.0194(13) 0.0160(12) 0.0010(10) 0.0018(10) -0.0015(10)
C13 0.0239(13) 0.0296(14) 0.0168(13) -0.0050(11) -0.0028(10) -0.0035(10)
C14 0.0181(12) 0.0320(15) 0.0188(13) 0.0001(10) -0.0017(10) -0.0007(11)
C15 0.0241(14) 0.0416(18) 0.0250(14) 0.0104(12) -0.0048(11) -0.0042(12)
Co1 0.0213(2) 0.0297(2) 0.0162(2) -0.00106(14) 0.00060(14) -0.00571(14)
N1 0.0172(10) 0.0312(13) 0.0151(11) 0.0037(9) -0.0023(8) -0.0009(9)
O1 0.0220(10) 0.0381(12) 0.0201(9) -0.0026(8) 0.0000(8) -0.0081(8)
O2 0.0229(9) 0.0386(12) 0.0183(10) 0.0004(8) 0.0013(7) -0.0063(8)
O3 0.0260(11) 0.0556(14) 0.0273(11) -0.0009(10) -0.0025(9) 0.0148(10)
O4 0.0304(11) 0.0395(13) 0.0156(9) -0.0006(9) 0.0002(8) 0.0092(8)
O5 0.0358(12) 0.0328(12) 0.0392(13) 0.0047(9) -0.0013(9) 0.0018(9)
O6 0.0328(11) 0.0358(12) 0.0382(13) 0.0003(10) 0.0049(9) 0.0062(10)
O7 0.0272(11) 0.0420(12) 0.0308(12) -0.0065(9) 0.0057(9) -0.0104(9)
O8 0.0315(13) 0.0651(19) 0.081(2) -0.0039(12) -0.0143(13) 0.0253(14)
S1 0.0230(3) 0.0396(4) 0.0139(3) -0.0101(3) -0.0013(2) 0.0024(3)

loop_
_atom_type_symbol
_atom_type_description
_atom_type_scat_dispersion_real
_atom_type_scat_dispersion_imag
_atom_type_scat_source
C C 0.0033 0.0016 'International Tables Vol C Tables 4.2.6.8 and 6.1.1.4'
H H 0.0000 0.0000 'International Tables Vol C Tables 4.2.6.8 and 6.1.1.4'
N N 0.0061 0.0033 'International Tables Vol C Tables 4.2.6.8 and 6.1.1.4'
O O 0.0106 0.0060 'International Tables Vol C Tables 4.2.6.8 and 6.1.1.4'
S S 0.1246 0.1234 'International Tables Vol C Tables 4.2.6.8 and 6.1.1.4'
Co Co 0.3494 0.9721 'International Tables Vol C Tables 4.2.6.8 and 6.1.1.4'

loop_
_geom_angle_atom_site_label_1
_geom_angle_atom_site_label_2
_geom_angle_atom_site_label_3
_geom_angle_site_symmetry_1
_geom_angle_site_symmetry_3
_geom_angle
O3 C1 O4 . . 123.7(3)
O3 C1 C2 . . 118.4(2)
O4 C1 C2 . . 117.9(2)
C3 C2 C7 . . 118.5(2)
C3 C2 C1 . . 118.4(2)
C7 C2 C1 . . 123.2(2)
C2 C3 C4 . . 121.0(2)
C2 C3 H3A . . 119.7
C4 C3 H3A . . 119.3
C3 C4 C5 . . 120.6(2)
C3 C4 S1 . . 119.6(2)
C5 C4 S1 . . 119.6(2)
C4 C5 N1 . . 120.0(2)
C4 C5 C6 . . 117.7(2)
N1 C5 C6 . . 122.4(2)
C7 C6 C5 . . 121.0(3)
C7 C6 H6A . . 119.9
C5 C6 H6A . . 119.1
C6 C7 C2 . . 121.2(3)
C6 C7 H7A . . 119.4
C2 C7 H7A . . 119.4
C14 C8 C9 . . 118.0(2)
C14 C8 N1 . . 121.9(2)
C9 C8 N1 . . 120.1(2)
C10 C9 C8 . . 120.8(2)
C10 C9 S1 . . 119.8(2)
C8 C9 S1 . . 119.19(19)
C9 C10 C11 . . 120.6(2)
C9 C10 H10A . . 119.7
C11 C10 H10A . . 119.6
C13 C11 C10 . . 118.6(2)
C13 C11 C12 . . 120.6(2)
C10 C11 C12 . . 120.9(2)
O1 C12 O2 . . 118.9(2)
O1 C12 C11 . . 120.6(2)
O2 C12 C11 . . 120.5(2)
O1 C12 Co1 . . 59.64(13)
O2 C12 Co1 . . 59.28(13)
C11 C12 Co1 . . 179.7(2)
C14 C13 C11 . . 121.2(2)
C14 C13 H13A . . 119.8
C11 C13 H13A . . 119.1
C13 C14 C8 . . 120.8(2)
C13 C14 H14A . . 119.7
C8 C14 H14A . . 119.5
N1 C15 H15A . . 109.5
N1 C15 H15B . . 109.8
H15A C15 H15B . . 109.5
N1 C15 H15C . . 109.2
H15A C15 H15C . . 109.5
H15B C15 H15C . . 109.5
O4 Co1 O5 7_566 . 91.44(9)
O4 Co1 O7 7_566 . 98.60(8)
O5 Co1 O7 . . 93.09(9)
O4 Co1 O6 7_566 . 88.96(9)
O5 Co1 O6 . . 179.58(10)
O7 Co1 O6 . . 86.73(9)
O4 Co1 O2 7_566 . 161.86(8)
O5 Co1 O2 . . 91.09(9)
O7 Co1 O2 . . 99.19(8)
O6 Co1 O2 . . 88.56(8)
O4 Co1 O1 7_566 . 101.35(8)
O5 Co1 O1 . . 88.44(8)
O7 Co1 O1 . . 159.95(8)
O6 Co1 O1 . . 91.61(8)
O2 Co1 O1 . . 60.78(7)
O4 Co1 C12 7_566 . 131.59(8)
O5 Co1 C12 . . 89.52(9)
O7 Co1 C12 . . 129.68(9)
O6 Co1 C12 . . 90.31(9)
O2 Co1 C12 . . 30.49(8)
O1 Co1 C12 . . 30.29(8)
C5 N1 C8 . . 119.6(2)
C5 N1 C15 . . 117.2(2)
C8 N1 C15 . . 117.7(2)
C12 O1 Co1 . . 90.08(16)
C12 O2 Co1 . . 90.23(15)
C1 O4 Co1 . 7_565 123.71(18)
Co1 O5 H5X . . 126.6
Co1 O5 H5Y . . 109.4
H5X O5 H5Y . . 123.5
Co1 O6 H6X . . 109.3
Co1 O6 H6Y . . 125.5
H6X O6 H6Y . . 115.7
Co1 O7 H7X . . 127.4
Co1 O7 H7Y . . 109.3
H7X O7 H7Y . . 96.8
H8X O8 H8Y . . 113.8
C4 S1 C9 . . 98.98(12)

loop_
_geom_bond_atom_site_label_1
_geom_bond_atom_site_label_2
_geom_bond_site_symmetry_2
_geom_bond_distance
_geom_bond_publ_flag
C1 O3 . 1.245(3) ?
C1 O4 . 1.278(3) ?
C1 C2 . 1.495(4) ?
C2 C3 . 1.385(4) ?
C2 C7 . 1.386(4) ?
C3 C4 . 1.387(4) ?
C3 H3A . 0.9600 ?
C4 C5 . 1.398(4) ?
C4 S1 . 1.762(3) ?
C5 N1 . 1.400(3) ?
C5 C6 . 1.404(4) ?
C6 C7 . 1.371(4) ?
C6 H6A . 0.9601 ?
C7 H7A . 0.9594 ?
C8 C14 . 1.400(4) ?
C8 C9 . 1.403(4) ?
C8 N1 . 1.405(3) ?
C9 C10 . 1.381(4) ?
C9 S1 . 1.763(3) ?
C10 C11 . 1.393(4) ?
C10 H10A . 0.9601 ?
C11 C13 . 1.391(4) ?
C11 C12 . 1.476(3) ?
C12 O1 . 1.266(3) ?
C12 O2 . 1.274(3) ?
C12 Co1 . 2.510(2) ?
C13 C14 . 1.373(4) ?
C13 H13A . 0.9601 ?
C14 H14A . 0.9600 ?
C15 N1 . 1.449(3) ?
C15 H15A . 0.9601 ?
C15 H15B . 0.9599 ?
C15 H15C . 0.9600 ?
Co1 O4 7_566 2.0523(19) y
Co1 O5 . 2.074(2) y
Co1 O7 . 2.087(2) y
Co1 O6 . 2.114(2) y
Co1 O2 . 2.1581(19) y
Co1 O1 . 2.1661(19) y
O4 Co1 7_565 2.0523(19) ?
O5 H5X . 0.8497 ?
O5 H5Y . 0.8500 ?
O6 H6X . 0.8499 ?
O6 H6Y . 0.8500 ?
O7 H7X . 0.8500 ?
O7 H7Y . 0.8500 ?
O8 H8X . 0.8500 ?
O8 H8Y . 0.8499 ?

loop_
_geom_hbond_atom_site_label_D
_geom_hbond_atom_site_label_H
_geom_hbond_atom_site_label_A
_geom_hbond_site_symmetry_A
_geom_hbond_distance_DH
_geom_hbond_distance_HA
_geom_hbond_distance_DA
_geom_hbond_angle_DHA
O5 H5X O8 1_545 0.85 1.83 2.678(4) 179.9
O5 H5Y O4 2_655 0.85 2.16 2.879(3) 141.7
O6 H6X O1 8_765 0.85 1.91 2.748(3) 169.1
O6 H6Y O8 . 0.85 2.43 3.149(4) 143.0
O7 H7X O2 5_656 0.85 2.00 2.826(3) 162.8
O7 H7Y O3 7_566 0.85 1.88 2.615(3) 144.1
O8 H8X O3 7_566 0.85 2.01 2.808(4) 155.8
O8 H8Y O2 5_666 0.85 2.09 2.760(3) 135.0

loop_
_geom_torsion_atom_site_label_1
_geom_torsion_atom_site_label_2
_geom_torsion_atom_site_label_3
_geom_torsion_atom_site_label_4
_geom_torsion_site_symmetry_1
_geom_torsion_site_symmetry_4
_geom_torsion
O3 C1 C2 C3 . . -2.9(4)
O4 C1 C2 C3 . . 176.9(3)
O3 C1 C2 C7 . . 178.4(3)
O4 C1 C2 C7 . . -1.8(4)
C7 C2 C3 C4 . . -1.4(4)
C1 C2 C3 C4 . . 179.9(3)
C2 C3 C4 C5 . . 0.2(4)
C2 C3 C4 S1 . . -175.5(2)
C3 C4 C5 N1 . . -178.7(2)
S1 C4 C5 N1 . . -3.0(3)
C3 C4 C5 C6 . . 0.7(4)
S1 C4 C5 C6 . . 176.5(2)
C4 C5 C6 C7 . . -0.5(4)
N1 C5 C6 C7 . . 178.9(3)
C5 C6 C7 C2 . . -0.7(4)
C3 C2 C7 C6 . . 1.6(4)
C1 C2 C7 C6 . . -179.7(3)
C14 C8 C9 C10 . . -1.1(4)
N1 C8 C9 C10 . . 179.1(2)
C14 C8 C9 S1 . . -176.1(2)
N1 C8 C9 S1 . . 4.1(3)
C8 C9 C10 C11 . . -0.5(4)
S1 C9 C10 C11 . . 174.5(2)
C9 C10 C11 C13 . . 1.5(4)
C9 C10 C11 C12 . . -179.6(2)
C13 C11 C12 O1 . . 3.2(4)
C10 C11 C12 O1 . . -175.7(3)
C13 C11 C12 O2 . . -177.3(3)
C10 C11 C12 O2 . . 3.8(4)
C10 C11 C13 C14 . . -0.9(4)
C12 C11 C13 C14 . . -179.9(3)
C11 C13 C14 C8 . . -0.6(4)
C9 C8 C14 C13 . . 1.7(4)
N1 C8 C14 C13 . . -178.5(3)
O1 C12 Co1 O4 . 7_566 3.8(2)
O2 C12 Co1 O4 . 7_566 -175.52(15)
O1 C12 Co1 O5 . . -87.73(16)
O2 C12 Co1 O5 . . 92.97(16)
O1 C12 Co1 O7 . . 178.66(15)
O2 C12 Co1 O7 . . -0.6(2)
O1 C12 Co1 O6 . . 92.65(16)
O2 C12 Co1 O6 . . -86.64(16)
O1 C12 Co1 O2 . . 179.3(3)
O2 C12 Co1 O1 . . -179.3(3)
C4 C5 N1 C8 . . -38.7(4)
C6 C5 N1 C8 . . 141.9(3)
C4 C5 N1 C15 . . 168.1(2)
C6 C5 N1 C15 . . -11.3(4)
C14 C8 N1 C5 . . -141.7(3)
C9 C8 N1 C5 . . 38.1(4)
C14 C8 N1 C15 . . 11.3(4)
C9 C8 N1 C15 . . -168.9(2)
O2 C12 O1 Co1 . . 0.7(3)
C11 C12 O1 Co1 . . -179.8(2)
O4 Co1 O1 C12 7_566 . -177.13(16)
O5 Co1 O1 C12 . . 91.71(17)
O7 Co1 O1 C12 . . -3.0(3)
O6 Co1 O1 C12 . . -87.87(17)
O2 Co1 O1 C12 . . -0.41(15)
O1 C12 O2 Co1 . . -0.7(3)
C11 C12 O2 Co1 . . 179.8(2)
O4 Co1 O2 C12 7_566 . 10.8(4)
O5 Co1 O2 C12 . . -87.19(16)
O7 Co1 O2 C12 . . 179.51(16)
O6 Co1 O2 C12 . . 93.05(16)
O1 Co1 O2 C12 . . 0.41(15)
O3 C1 O4 Co1 . 7_565 3.4(4)
C2 C1 O4 Co1 . 7_565 -176.40(18)
C3 C4 S1 C9 . . -149.7(2)
C5 C4 S1 C9 . . 34.6(2)
C10 C9 S1 C4 . . 150.0(2)
C8 C9 S1 C4 . . -35.0(2)
